data_9001402
loop_
_publ_author_name
'Fleet, M. E.'

_publ_section_title
;
 Tetrahedral-site occupancies in reedmergnerite and synthetic boron albite
 (NaBSi3O8)
 sample low boron albite Gb100
;
_journal_name_full 'American Mineralogist'
_journal_page_first 76
_journal_page_last 84
_journal_volume 77
_journal_year 1992
_chemical_formula_sum 'B Na O8 Si2.9'
_chemical_name_mineral Reedmergnerite
_space_group_IT_number 2
_symmetry_space_group_name_Hall '-P 1 (1/2*x+1/2*y,1/2*x-1/2*y,-z)'
_symmetry_space_group_name_H-M 'C -1'
_cell_angle_alpha 93.37
_cell_angle_beta 116.30
_cell_angle_gamma 91.58
_cell_formula_units_Z 4
_cell_length_a 7.852
_cell_length_b 12.350
_cell_length_c 6.806
_cell_volume 589.590
_database_code_amcsd 0001440
_exptl_crystal_density_diffrn 2.740
_cod_original_formula_sum 'Na B Si2.9 O8'
_cod_database_code 9001402

loop_
_space_group_symop_operation_xyz
x,y,z
1/2+x,1/2+y,z
-x,-y,-z
1/2-x,1/2-y,-z

loop_
_atom_site_aniso_label
_atom_site_aniso_U_11
_atom_site_aniso_U_22
_atom_site_aniso_U_33
_atom_site_aniso_U_12
_atom_site_aniso_U_13
_atom_site_aniso_U_23
Na 0.02280 0.04610 0.03318 0.00469 0.00785 -0.01786
B1o 0.01064 0.00925 0.00621 0.00165 0.00393 0.00089
Sio 0.01064 0.00925 0.00621 0.00165 0.00393 0.00089
Si1m 0.00785 0.00684 0.00773 0.00152 0.00456 0.00139
B1m 0.00785 0.00684 0.00773 0.00152 0.00456 0.00139
Si2o 0.00747 0.00506 0.00633 0.00025 0.00291 0.00038
B2o 0.00747 0.00506 0.00633 0.00025 0.00291 0.00038
Si2m 0.00735 0.00912 0.00621 0.00266 0.00405 0.00215
B2m 0.00735 0.00912 0.00621 0.00266 0.00405 0.00215
Oa1 0.02052 0.01380 0.01127 0.00279 0.00963 0.00215
Oa2 0.01127 0.01000 0.01279 0.00139 0.00494 0.00266
Obo 0.02052 0.01469 0.01824 -0.00431 0.01127 -0.00253
Obm 0.01444 0.01748 0.01723 0.00431 0.00963 0.00228
Oco 0.01456 0.01507 0.01558 0.00228 0.00861 0.00241
Ocm 0.01545 0.01039 0.01355 0.00253 0.00456 0.00114
Odo 0.01558 0.01532 0.01064 0.00431 0.00469 0.00089
Odm 0.01545 0.01431 0.01229 -0.00051 0.00393 0.00000

loop_
_atom_site_label
_atom_site_fract_x
_atom_site_fract_y
_atom_site_fract_z
_atom_site_occupancy
_atom_site_type_symbol
_atom_site_attached_hydrogens
Na 0.26400 0.00790 0.13350 1.00000 Na 0
B1o 0.00830 0.16400 0.22130 0.80500 B 0
Sio 0.00830 0.16400 0.22130 0.10500 Si 0
Si1m 0.00750 0.80970 0.21580 0.98600 Si 0
B1m 0.00750 0.80970 0.21580 0.01400 B 0
Si2o 0.70210 0.10300 0.31990 0.86500 Si 0
B2o 0.70210 0.10300 0.31990 0.13500 B 0
Si2m 0.68620 0.86740 0.35460 0.94400 Si 0
B2m 0.68620 0.86740 0.35460 0.04600 B 0
Oa1 0.00610 0.13700 0.99900 1.00000 O 0
Oa2 0.59610 0.98390 0.27650 1.00000 O 0
Obo 0.83920 0.10220 0.20920 1.00000 O 0
Obm 0.81770 0.83630 0.23650 1.00000 O 0
Oco 0.00980 0.28070 0.27490 1.00000 O 0
Ocm 0.02980 0.68010 0.21100 1.00000 O 0
Odo 0.19010 0.11740 0.38340 1.00000 O 0
Odm 0.19170 0.86800 0.42090 1.00000 O 0

loop_
_cod_changelog_entry_id
_cod_changelog_entry_author
_cod_changelog_entry_date
_cod_changelog_entry_text
1
;cod-tools version 3.8.0
Id: cif_guess_AMCSD_atom_types 9581 2023-05-17 12:35:41Z saulius
;
2023-05-18T11:36:43+03:00
;Derived atom types and hydrogen counts
from atom names that follow the AMCSD naming convention
(Wat == water, O-H == hydroxyl).
;

loop_
_cod_related_entry_id
_cod_related_entry_database
_cod_related_entry_code
1 AMCSD 0001440
